data_2013035
loop_
_publ_author_name
'Hidouri, Mourad'
'Lajmi, Besma'
'Ben Amara, Mongi'

_publ_section_title
;
 The iron phosphate NaZnFe~2~(PO~4~)~3~
;
_journal_issue 11
_journal_name_full 'Acta Crystallographica Section C'
_journal_page_first i147
_journal_page_last i148
_journal_paper_doi 10.1107/S010827010201541X
_journal_volume 58
_journal_year 2002
_chemical_formula_iupac 'Na Zn Fe2 (P O4)3'
_chemical_formula_structural 'Na1 Zn1 Fe2 P3 O12'
_chemical_formula_sum 'Fe2 Na O12 P3 Zn'
_chemical_formula_weight 484.97
_chemical_name_systematic
;
Sodium zinc diiron(III) triphosphate
;
_space_group_IT_number 19
_symmetry_cell_setting orthorhombic
_symmetry_space_group_name_Hall 'P 2ac 2ab'
_symmetry_space_group_name_H-M 'P 21 21 21'
_atom_sites_solution_primary direct
_atom_sites_solution_secondary difmap
_audit_creation_method SHELXL97
_cell_angle_alpha 90
_cell_angle_beta 90
_cell_angle_gamma 90
_cell_formula_units_Z 4
_cell_length_a 5.1240(10)
_cell_length_b 12.213(5)
_cell_length_c 15.072(9)
_cell_measurement_reflns_used 25
_cell_measurement_temperature 293(2)
_cell_measurement_theta_max 15
_cell_measurement_theta_min 10
_cell_volume 943.2(7)
_computing_cell_refinement 'CAD-4 EXPRESS'
_computing_data_collection 'CAD-4 EXPRESS (Enraf-Nonius, 1994)'
_computing_data_reduction 'XCAD4 (Harms & Wocadlo, 1995)'
_computing_molecular_graphics 'DIAMOND (Brandenburg, 1998)'
_computing_publication_material SHELXL97
_computing_structure_refinement 'SHELXL97 (Sheldrick, 1997)'
_computing_structure_solution 'SIR92 (Altomare, 1993)'
_diffrn_ambient_temperature 293(2)
_diffrn_measured_fraction_theta_full 1.000
_diffrn_measured_fraction_theta_max 1.000
_diffrn_measurement_device_type 'Enraf-Nonius CAD-4'
_diffrn_measurement_method \w/2\q
_diffrn_radiation_monochromator graphite
_diffrn_radiation_source 'fine-focus sealed tube'
_diffrn_radiation_type MoK\a
_diffrn_radiation_wavelength 0.71073
_diffrn_reflns_av_R_equivalents 0.020
_diffrn_reflns_av_sigmaI/netI 0.032
_diffrn_reflns_limit_h_max 6
_diffrn_reflns_limit_h_min 0
_diffrn_reflns_limit_k_max 15
_diffrn_reflns_limit_k_min 0
_diffrn_reflns_limit_l_max 19
_diffrn_reflns_limit_l_min -1
_diffrn_reflns_number 1314
_diffrn_reflns_theta_full 26.96
_diffrn_reflns_theta_max 26.96
_diffrn_reflns_theta_min 2.15
_diffrn_standards_decay_% 0
_diffrn_standards_interval_time 120
_diffrn_standards_number 2
_exptl_absorpt_coefficient_mu 6.182
_exptl_absorpt_correction_T_max 0.690
_exptl_absorpt_correction_T_min 0.529
_exptl_absorpt_correction_type '\y scan'
_exptl_absorpt_process_details '(North et al., 1968)'
_exptl_crystal_colour brown
_exptl_crystal_density_diffrn 3.415
_exptl_crystal_density_meas ?
_exptl_crystal_density_method 'not measured'
_exptl_crystal_description parallelepiped
_exptl_crystal_F_000 936
_exptl_crystal_size_max 0.22
_exptl_crystal_size_mid 0.10
_exptl_crystal_size_min 0.06
_refine_diff_density_max 0.64
_refine_diff_density_min -1.05
_refine_ls_abs_structure_details 'Flack (1983) with 70 Friedel pairs'
_refine_ls_abs_structure_Flack 0.02(3)
_refine_ls_extinction_coef 0.0038(8)
_refine_ls_extinction_expression Fc^*^=3DkFc[1+0.001xFc^2^\l^3^/sin(2\q)]^-1/4^
_refine_ls_extinction_method 'SHELXL97 (Sheldrick, 1997)'
_refine_ls_goodness_of_fit_ref 1.241
_refine_ls_hydrogen_treatment none
_refine_ls_matrix_type full
_refine_ls_number_parameters 173
_refine_ls_number_reflns 1293
_refine_ls_number_restraints 0
_refine_ls_restrained_S_all 1.241
_refine_ls_R_factor_all 0.035
_refine_ls_R_factor_gt 0.029
_refine_ls_shift/su_max 0.006
_refine_ls_shift/su_mean 0.001
_refine_ls_structure_factor_coef Fsqd
_refine_ls_weighting_details 'calc w = 1/[\s^2^(Fo^2^)+(0.0392P)^2^+0.4314P] where P=(Fo^2^+2Fc^2^)/3'
_refine_ls_weighting_scheme calc
_refine_ls_wR_factor_gt 0.076
_refine_ls_wR_factor_ref 0.078
_reflns_number_gt 1184
_reflns_number_total 1293
_reflns_threshold_expression I>2\si(I)
_cod_data_source_file iz1022.cif
_cod_data_source_block I
_cod_depositor_comments
;
The following automatic conversions were performed:

'_exptl_crystal_density_meas' value 'not measured' was changed to '?'
- the value is perceived as not measured.

Automatic conversion script
Id: cif_fix_values 3008 2015-01-20 13:52:24Z robertas 
;
_cod_database_code 2013035
_cod_database_fobs_code 2013035

loop_
_symmetry_equiv_pos_as_xyz
'x, y, z'
'-x+1/2, -y, z+1/2'
'x+1/2, -y+1/2, -z'
'-x, y+1/2, -z+1/2'

loop_
_atom_site_label
_atom_site_fract_x
_atom_site_fract_y
_atom_site_fract_z
_atom_site_U_iso_or_equiv
_atom_site_adp_type
_atom_site_calc_flag
_atom_site_refinement_flags
_atom_site_occupancy
_atom_site_disorder_assembly
_atom_site_disorder_group
_atom_site_type_symbol
Zn 0.06981(16) 0.29213(7) 0.74255(6) 0.0133(2) Uani d . 1 . . Zn
Fe1 0.49416(18) 0.71170(7) 0.63627(6) 0.0070(2) Uani d . 1 . . Fe
Fe2 0.2579(2) 0.08015(7) 0.50767(6) 0.0092(2) Uani d . 1 . . Fe
Na -0.5429(7) 0.9796(2) 0.7110(2) 0.0214(7) Uani d . 1 . . Na
P1 0.0151(4) 0.54300(13) 0.65861(11) 0.0075(3) Uani d . 1 . . P
O11 -0.0420(11) 0.4470(4) 0.7200(3) 0.0152(11) Uani d . 1 . . O
O12 -0.0233(12) 0.5088(4) 0.5609(3) 0.0183(11) Uani d . 1 . . O
O13 0.2989(9) 0.5830(4) 0.6726(3) 0.0114(10) Uani d . 1 . . O
O14 -0.1754(9) 0.6382(4) 0.6799(3) 0.0112(10) Uani d . 1 . . O
P2 -0.0162(4) 0.86363(13) 0.57751(11) 0.0072(3) Uani d . 1 . . P
O21 -0.0078(10) 0.8096(4) 0.4874(3) 0.0150(10) Uani d . 1 . . O
O22 0.0432(10) 0.9871(4) 0.5716(3) 0.0152(11) Uani d . 1 . . O
O23 -0.2801(9) 0.8501(4) 0.6256(3) 0.0102(10) Uani d . 1 . . O
O24 0.1845(9) 0.8099(4) 0.6423(3) 0.0103(10) Uani d . 1 . . O
P3 -0.4055(4) 0.23909(13) 0.63258(11) 0.0082(4) Uani d . 1 . . P
O31 -0.1171(10) 0.2191(4) 0.6504(3) 0.0157(11) Uani d . 1 . . O
O32 -0.5368(10) 0.1316(4) 0.6024(3) 0.0139(11) Uani d . 1 . . O
O33 -0.4459(11) 0.3255(4) 0.5590(3) 0.0196(11) Uani d . 1 . . O
O34 -0.5425(10) 0.2787(4) 0.7192(3) 0.0166(11) Uani d . 1 . . O

loop_
_atom_site_aniso_label
_atom_site_aniso_U_11
_atom_site_aniso_U_22
_atom_site_aniso_U_33
_atom_site_aniso_U_12
_atom_site_aniso_U_13
_atom_site_aniso_U_23
Zn 0.0117(4) 0.0142(4) 0.0139(4) 0.0003(3) -0.0006(3) -0.0005(3)
Fe1 0.0053(4) 0.0070(4) 0.0087(4) -0.0002(4) 0.0004(4) 0.0007(3)
Fe2 0.0102(5) 0.0090(4) 0.0084(4) -0.0017(4) 0.0001(4) 0.0013(4)
Na 0.0205(17) 0.0193(13) 0.0245(15) -0.0002(14) 0.0051(15) -0.0035(12)
P1 0.0066(7) 0.0074(7) 0.0086(8) 0.0006(7) -0.0009(7) 0.0008(6)
O11 0.016(3) 0.009(2) 0.021(2) 0.003(2) 0.000(2) 0.0022(19)
O12 0.022(3) 0.026(3) 0.007(2) -0.004(2) -0.005(2) 0.002(2)
O13 0.007(2) 0.011(2) 0.016(2) 0.001(2) -0.003(2) 0.002(2)
O14 0.008(2) 0.008(2) 0.017(2) 0.0028(19) 0.003(2) -0.0009(19)
P2 0.0072(8) 0.0073(7) 0.0070(7) -0.0007(7) -0.0007(7) 0.0005(6)
O21 0.013(2) 0.021(2) 0.011(2) -0.001(2) 0.000(2) -0.002(2)
O22 0.016(3) 0.008(2) 0.022(3) -0.005(2) 0.009(2) 0.0000(19)
O23 0.009(2) 0.008(2) 0.014(2) -0.002(2) 0.002(2) -0.0014(19)
O24 0.010(2) 0.013(2) 0.008(2) 0.0029(19) 0.0013(19) 0.0007(19)
P3 0.0075(8) 0.0092(7) 0.0080(7) -0.0010(7) 0.0011(7) -0.0007(6)
O31 0.011(2) 0.020(2) 0.016(2) -0.001(2) -0.001(2) -0.006(2)
O32 0.015(3) 0.015(2) 0.012(2) -0.005(2) -0.004(2) -0.0024(18)
O33 0.021(3) 0.015(2) 0.023(3) -0.003(2) 0.001(3) 0.011(2)
O34 0.012(2) 0.020(2) 0.018(2) -0.006(2) 0.005(2) -0.003(2)

loop_
_atom_type_symbol
_atom_type_description
_atom_type_scat_dispersion_real
_atom_type_scat_dispersion_imag
_atom_type_scat_source
O O 0.0106 0.0060 'International Tables Vol C Tables 4.2.6.8 and 6.1.1.4'
Na Na 0.0362 0.0249 'International Tables Vol C Tables 4.2.6.8 and 6.1.1.4'
P P 0.1023 0.0942 'International Tables Vol C Tables 4.2.6.8 and 6.1.1.4'
Fe Fe 0.3463 0.8444 'International Tables Vol C Tables 4.2.6.8 and 6.1.1.4'
Zn Zn 0.2839 1.4301 'International Tables Vol C Tables 4.2.6.8 and 6.1.1.4'

loop_
_geom_angle_atom_site_label_1
_geom_angle_atom_site_label_2
_geom_angle_atom_site_label_3
_geom_angle_site_symmetry_1
_geom_angle_site_symmetry_3
_geom_angle
_geom_angle_publ_flag
O31 Zn O11 . . 100.0(2) yes
O31 Zn O34 . 1_655 109.1(2) yes
O11 Zn O34 . 1_655 109.1(2) yes
O31 Zn O24 . 4_546 109.0(2) yes
O11 Zn O24 . 4_546 82.5(2) yes
O34 Zn O24 1_655 4_546 137.1(2) yes
O31 Zn O14 . 4_546 96.1(2) yes
O11 Zn O14 . 4_546 158.9(2) yes
O34 Zn O14 1_655 4_546 77.84(19) yes
O24 Zn O14 4_546 4_546 79.40(18) yes
O31 Zn O23 . 4_546 168.10(19) yes
O11 Zn O23 . 4_546 89.45(19) yes
O34 Zn O23 1_655 4_546 73.97(19) yes
O24 Zn O23 4_546 4_546 64.82(17) yes
O14 Zn O23 4_546 4_546 73.03(17) yes
O21 Fe1 O13 3_566 . 99.5(2) ?
O21 Fe1 O24 3_566 . 97.2(2) ?
O13 Fe1 O24 . . 93.7(2) ?
O21 Fe1 O14 3_566 1_655 105.3(2) ?
O13 Fe1 O14 . 1_655 88.88(19) ?
O24 Fe1 O14 . 1_655 156.6(2) ?
O21 Fe1 O23 3_566 1_655 92.2(2) ?
O13 Fe1 O23 . 1_655 168.0(2) ?
O24 Fe1 O23 . 1_655 87.52(19) ?
O14 Fe1 O23 1_655 1_655 85.38(19) ?
O21 Fe1 O34 3_566 4_556 166.1(2) ?
O13 Fe1 O34 . 4_556 94.29(19) ?
O24 Fe1 O34 . 4_556 80.26(18) ?
O14 Fe1 O34 1_655 4_556 76.38(18) ?
O23 Fe1 O34 1_655 4_556 74.09(19) ?
O22 Fe2 O33 1_545 3_556 109.2(3) ?
O22 Fe2 O12 1_545 3_556 106.7(2) ?
O33 Fe2 O12 3_556 3_556 113.5(2) ?
O22 Fe2 O32 1_545 1_655 98.2(2) ?
O33 Fe2 O32 3_556 1_655 121.3(2) ?
O12 Fe2 O32 3_556 1_655 106.1(2) ?
O11 Na O23 4_456 . 127.5(2) ?
O11 Na O32 4_456 1_565 114.9(2) ?
O23 Na O32 . 1_565 97.5(2) ?
O11 Na O13 4_456 4_556 102.9(2) ?
O23 Na O13 . 4_556 114.9(2) ?
O32 Na O13 1_565 4_556 94.52(19) ?
O11 Na O24 4_456 1_455 65.25(17) ?
O23 Na O24 . 1_455 65.63(16) ?
O32 Na O24 1_565 1_455 109.13(19) ?
O13 Na O24 4_556 1_455 156.21(19) ?
O11 Na O34 4_456 4_456 79.91(18) ?
O23 Na O34 . 4_456 61.90(17) ?
O32 Na O34 1_565 4_456 159.3(2) ?
O13 Na O34 4_556 4_456 96.03(18) ?
O24 Na O34 1_455 4_456 62.46(16) ?
O11 Na O14 4_456 4_456 55.13(15) ?
O23 Na O14 . 4_456 176.0(2) ?
O32 Na O14 1_565 4_456 83.18(18) ?
O13 Na O14 4_556 4_456 61.09(16) ?
O24 Na O14 1_455 4_456 117.90(19) ?
O34 Na O14 4_456 4_456 117.54(17) ?
O11 Na O22 4_456 1_455 71.37(18) ?
O23 Na O22 . 1_455 92.32(18) ?
O32 Na O22 1_565 1_455 61.35(17) ?
O13 Na O22 4_556 1_455 146.51(19) ?
O24 Na O22 1_455 1_455 52.23(14) ?
O34 Na O22 4_456 1_455 114.60(18) ?
O14 Na O22 4_456 1_455 91.41(16) ?
O11 P1 O12 . . 110.3(3) ?
O11 P1 O13 . . 109.9(3) ?
O12 P1 O13 . . 109.6(3) ?
O11 P1 O14 . . 109.3(3) ?
O12 P1 O14 . . 108.6(3) ?
O13 P1 O14 . . 109.0(3) ?
O21 P2 O22 . . 111.7(3) ?
O21 P2 O23 . . 113.6(3) ?
O22 P2 O23 . . 107.8(3) ?
O21 P2 O24 . . 111.1(3) ?
O22 P2 O24 . . 108.4(3) ?
O23 P2 O24 . . 103.8(3) ?
O31 P3 O32 . . 109.8(3) ?
O31 P3 O33 . . 111.5(3) ?
O32 P3 O33 . . 108.1(3) ?
O31 P3 O34 . . 109.8(3) ?
O32 P3 O34 . . 108.3(3) ?
O33 P3 O34 . . 109.2(3) ?

loop_
_geom_bond_atom_site_label_1
_geom_bond_atom_site_label_2
_geom_bond_site_symmetry_2
_geom_bond_distance
_geom_bond_publ_flag
Zn O31 . 1.908(5) yes
Zn O11 . 2.006(5) yes
Zn O34 1_655 2.024(5) yes
Zn O24 4_546 2.181(5) yes
Zn O14 4_546 2.279(5) yes
Zn O23 4_546 2.369(5) yes
Fe1 O21 3_566 1.882(5) yes
Fe1 O13 . 1.942(5) yes
Fe1 O24 . 1.991(5) yes
Fe1 O14 1_655 2.026(5) yes
Fe1 O23 1_655 2.054(5) yes
Fe1 O34 4_556 2.340(5) yes
Fe2 O22 1_545 1.852(5) yes
Fe2 O33 3_556 1.851(5) yes
Fe2 O12 3_556 1.872(5) yes
Fe2 O32 1_655 1.881(5) yes
Na O11 4_456 2.401(7) yes
Na O23 . 2.444(6) yes
Na O32 1_565 2.476(6) yes
Na O13 4_556 2.497(6) yes
Na O24 1_455 2.705(6) yes
Na O34 4_456 2.705(6) yes
Na O14 4_456 2.922(6) yes
Na O22 1_455 2.987(6) yes
P1 O11 . 1.521(5) yes
P1 O12 . 1.544(5) yes
P1 O13 . 1.549(5) yes
P1 O14 . 1.552(5) yes
P2 O21 . 1.511(5) yes
P2 O22 . 1.541(5) yes
P2 O23 . 1.543(5) yes
P2 O24 . 1.563(5) yes
P3 O31 . 1.522(5) yes
P3 O32 . 1.544(5) yes
P3 O33 . 1.545(5) yes
P3 O34 . 1.559(5) yes
